data_7238328
loop_
_publ_author_name
'Constable, Edwin C.'
'Zhang, Guoqi'
'Housecroft, Catherine E.'
'Zampese, Jennifer A.'

_publ_section_title
;
 Same head, different scaffold: a plethora of structural motifs assembled
 from silver(i) and ditopic 2,2&#x2032;-bipyridine ligands
;
_journal_issue 11
_journal_name_full CrystEngComm
_journal_page_first 3724
_journal_paper_doi 10.1039/c0ce00120a
_journal_volume 12
_journal_year 2010
_chemical_formula_moiety 'C88 H64 Ag4 N24, 4(B F4), 3(H2 O)'
_chemical_formula_sum 'C88 H70 Ag4 B4 F16 N24 O3'
_chemical_formula_weight 2290.41
_space_group_IT_number 2
_space_group_name_Hall '-P 1'
_space_group_name_H-M_alt 'P -1'
_symmetry_cell_setting triclinic
_symmetry_space_group_name_Hall '-P 1'
_symmetry_space_group_name_H-M 'P -1'
_atom_sites_solution_hydrogens geom
_atom_sites_solution_primary direct
_atom_sites_solution_secondary difmap
_audit_creation_method SHELXL-97
_cell_angle_alpha 66.869(9)
_cell_angle_beta 81.171(10)
_cell_angle_gamma 89.390(10)
_cell_formula_units_Z 1
_cell_length_a 13.1675(15)
_cell_length_b 13.4693(16)
_cell_length_c 13.8590(17)
_cell_measurement_reflns_used 15050
_cell_measurement_temperature 173(2)
_cell_measurement_theta_max 46.39
_cell_measurement_theta_min 3.18
_cell_volume 2230.3(5)
_computing_cell_refinement 'Stoe IPDS'
_computing_data_collection 'Stoe IPDS'
_computing_data_reduction 'Stoe IPDS'
_computing_molecular_graphics 'Bruker SHELXTL'
_computing_publication_material 'Bruker SHELXTL'
_computing_structure_refinement 'SHELXL-97 (Sheldrick, 1997)'
_computing_structure_solution 'SHELXS-97 (Sheldrick, 1990)'
_diffrn_ambient_temperature 173(2)
_diffrn_measured_fraction_theta_full 0.982
_diffrn_measured_fraction_theta_max 0.982
_diffrn_measurement_device_type 'Stoe IPDS'
_diffrn_measurement_method '\w scans'
_diffrn_radiation_monochromator graphite
_diffrn_radiation_source 'fine-focus sealed tube'
_diffrn_radiation_type MoK\a
_diffrn_radiation_wavelength 0.71073
_diffrn_reflns_av_R_equivalents 0.0852
_diffrn_reflns_av_sigmaI/netI 0.0359
_diffrn_reflns_limit_h_max 15
_diffrn_reflns_limit_h_min -15
_diffrn_reflns_limit_k_max 16
_diffrn_reflns_limit_k_min -16
_diffrn_reflns_limit_l_max 16
_diffrn_reflns_limit_l_min -16
_diffrn_reflns_number 48929
_diffrn_reflns_theta_full 25.05
_diffrn_reflns_theta_max 25.05
_diffrn_reflns_theta_min 1.65
_exptl_absorpt_coefficient_mu 0.964
_exptl_absorpt_correction_T_max 0.9534
_exptl_absorpt_correction_T_min 0.7945
_exptl_absorpt_correction_type multi-scan
_exptl_absorpt_process_details '(Blessing 1951)'
_exptl_crystal_colour yellow
_exptl_crystal_density_diffrn 1.701
_exptl_crystal_density_method 'not measured'
_exptl_crystal_description block
_exptl_crystal_F_000 1136
_exptl_crystal_size_max 0.25
_exptl_crystal_size_mid 0.20
_exptl_crystal_size_min 0.05
_refine_diff_density_max 3.599
_refine_diff_density_min -1.716
_refine_diff_density_rms 0.099
_refine_ls_extinction_method none
_refine_ls_goodness_of_fit_ref 1.040
_refine_ls_hydrogen_treatment constr
_refine_ls_matrix_type full
_refine_ls_number_parameters 632
_refine_ls_number_reflns 7765
_refine_ls_number_restraints 0
_refine_ls_restrained_S_all 1.040
_refine_ls_R_factor_all 0.0723
_refine_ls_R_factor_gt 0.0695
_refine_ls_shift/su_max 0.001
_refine_ls_shift/su_mean 0.000
_refine_ls_structure_factor_coef Fsqd
_refine_ls_weighting_details 'calc w=1/[\s^2^(Fo^2^)+(0.0809P)^2^+8.2714P] where P=(Fo^2^+2Fc^2^)/3'
_refine_ls_weighting_scheme calc
_refine_ls_wR_factor_gt 0.1753
_refine_ls_wR_factor_ref 0.1776
_reflns_number_gt 7308
_reflns_number_total 7765
_reflns_threshold_expression >2sigma(I)
_cod_data_source_file c0ce00120a.txt
_cod_data_source_block gq144
_cod_depositor_comments
;
The following automatic conversions were performed:

data item '_symmetry_cell_setting' value 'Triclinic' was changed to
'triclinic' in accordance with the
/home/saulius/struct/COD-crude-data/automatic-downloads/DataCite-retrospective/RSC/depositions/lib/dictionaries/cif_core.dic
dictionary named 'cif_core.dic' version 2.4.2 last updated on
2011-04-26.

Automatic conversion script
Id: cif_fix_values 6909 2019-04-08 15:41:33Z antanas 
;
_cod_original_sg_symbol_Hall -P1
_cod_original_sg_symbol_H-M P-1
_cod_database_code 7238328

loop_
_symmetry_equiv_pos_as_xyz
'x, y, z'
'-x, -y, -z'

loop_
_atom_site_label
_atom_site_type_symbol
_atom_site_fract_x
_atom_site_fract_y
_atom_site_fract_z
_atom_site_U_iso_or_equiv
_atom_site_adp_type
_atom_site_occupancy
_atom_site_symmetry_multiplicity
_atom_site_calc_flag
_atom_site_refinement_flags
Ag1 Ag 0.44955(3) -0.30164(4) 0.66632(3) 0.05252(17) Uani 1 1 d .
Ag2 Ag 0.74543(4) 0.09311(4) 0.48432(4) 0.06085(19) Uani 1 1 d .
N1 N 0.3578(4) -0.4464(4) 0.6185(5) 0.0573(12) Uani 1 1 d .
N2 N 0.4738(3) -0.2657(4) 0.4808(4) 0.0439(10) Uani 1 1 d .
N3 N 0.5609(3) -0.1366(4) 0.5618(4) 0.0438(10) Uani 1 1 d .
N4 N 0.6130(3) -0.0640(4) 0.5903(4) 0.0448(10) Uani 1 1 d .
N5 N 0.7092(3) 0.0654(4) 0.6624(4) 0.0530(12) Uani 1 1 d .
N6 N 0.8205(4) 0.2406(5) 0.5132(5) 0.0603(14) Uani 1 1 d .
C1 C 0.3100(5) -0.5387(6) 0.6884(7) 0.0680(17) Uani 1 1 d .
H1A H 0.2927 -0.5473 0.7605 0.082 Uiso 1 1 calc R
C2 C 0.2839(5) -0.6232(6) 0.6618(7) 0.071(2) Uani 1 1 d .
H2A H 0.2486 -0.6875 0.7140 0.085 Uiso 1 1 calc R
C3 C 0.3101(5) -0.6115(6) 0.5595(8) 0.075(2) Uani 1 1 d .
H3A H 0.2940 -0.6683 0.5390 0.090 Uiso 1 1 calc R
C4 C 0.3600(5) -0.5169(6) 0.4852(7) 0.0660(18) Uani 1 1 d .
H4A H 0.3792 -0.5076 0.4131 0.079 Uiso 1 1 calc R
C5 C 0.3821(4) -0.4345(5) 0.5180(6) 0.0550(15) Uani 1 1 d .
C6 C 0.4347(4) -0.3292(5) 0.4402(5) 0.0510(13) Uani 1 1 d .
C7 C 0.4437(5) -0.2982(6) 0.3312(6) 0.0626(17) Uani 1 1 d .
H7A H 0.4139 -0.3431 0.3035 0.075 Uiso 1 1 calc R
C8 C 0.4955(5) -0.2031(7) 0.2637(6) 0.0666(18) Uani 1 1 d .
H8A H 0.5024 -0.1816 0.1890 0.080 Uiso 1 1 calc R
C9 C 0.5382(4) -0.1375(6) 0.3058(5) 0.0554(14) Uani 1 1 d .
H9A H 0.5754 -0.0713 0.2609 0.066 Uiso 1 1 calc R
C10 C 0.5242(4) -0.1727(5) 0.4147(5) 0.0460(12) Uani 1 1 d .
C11 C 0.5696(4) -0.1065(4) 0.4618(4) 0.0425(11) Uani 1 1 d .
H11A H 0.6061 -0.0400 0.4165 0.051 Uiso 1 1 calc R
C12 C 0.6068(4) -0.0942(5) 0.6901(5) 0.0505(13) Uani 1 1 d .
H12A H 0.5690 -0.1593 0.7372 0.061 Uiso 1 1 calc R
C13 C 0.6590(4) -0.0270(6) 0.7324(5) 0.0569(15) Uani 1 1 d .
C14 C 0.6546(5) -0.0597(7) 0.8392(6) 0.0721(19) Uani 1 1 d .
H14A H 0.6172 -0.1244 0.8879 0.087 Uiso 1 1 calc R
C15 C 0.7077(7) 0.0064(9) 0.8745(7) 0.089(3) Uani 1 1 d .
H15A H 0.7084 -0.0145 0.9483 0.107 Uiso 1 1 calc R
C16 C 0.7584(6) 0.1012(8) 0.8021(7) 0.079(2) Uani 1 1 d .
H16A H 0.7938 0.1465 0.8253 0.095 Uiso 1 1 calc R
C17 C 0.7572(5) 0.1294(6) 0.6961(6) 0.0637(18) Uani 1 1 d .
C18 C 0.8077(4) 0.2322(6) 0.6123(6) 0.0623(17) Uani 1 1 d .
C19 C 0.8392(5) 0.3192(8) 0.6377(8) 0.082(3) Uani 1 1 d .
H19A H 0.8317 0.3129 0.7092 0.099 Uiso 1 1 calc R
C20 C 0.8809(5) 0.4123(7) 0.5544(9) 0.083(3) Uani 1 1 d .
H20A H 0.9016 0.4718 0.5688 0.099 Uiso 1 1 calc R
C21 C 0.8930(5) 0.4214(7) 0.4537(8) 0.078(2) Uani 1 1 d .
H21A H 0.9221 0.4859 0.3966 0.094 Uiso 1 1 calc R
C22 C 0.8615(5) 0.3330(6) 0.4357(7) 0.0679(18) Uani 1 1 d .
H22A H 0.8695 0.3386 0.3644 0.081 Uiso 1 1 calc R
N7 N 0.2857(4) -0.2503(4) 0.7493(4) 0.0496(11) Uani 1 1 d .
N8 N 0.3874(4) -0.4240(4) 0.8449(4) 0.0520(11) Uani 1 1 d .
N9 N 0.5851(4) -0.4104(5) 0.7584(4) 0.0579(12) Uani 1 1 d .
C23 C 0.2352(4) -0.3252(5) 0.8288(5) 0.0537(14) Uani 1 1 d .
H23A H 0.1651 -0.3177 0.8529 0.064 Uiso 1 1 calc R
C24 C 0.2871(4) -0.4249(5) 0.8837(5) 0.0535(14) Uani 1 1 d .
C25 C 0.2356(5) -0.5121(6) 0.9667(5) 0.0652(17) Uani 1 1 d .
H25A H 0.1646 -0.5107 0.9923 0.078 Uiso 1 1 calc R
C26 C 0.2911(6) -0.6027(7) 1.0123(6) 0.077(2) Uani 1 1 d .
H26A H 0.2580 -0.6649 1.0697 0.092 Uiso 1 1 calc R
C27 C 0.3941(5) -0.6016(6) 0.9738(6) 0.0711(19) Uani 1 1 d .
H27A H 0.4326 -0.6630 1.0046 0.085 Uiso 1 1 calc R
C28 C 0.4413(5) -0.5102(5) 0.8895(5) 0.0566(14) Uani 1 1 d .
C29 C 0.5525(4) -0.5017(5) 0.8428(5) 0.0541(14) Uani 1 1 d .
C30 C 0.6186(5) -0.5807(6) 0.8855(6) 0.0634(16) Uani 1 1 d .
H30A H 0.5935 -0.6445 0.9459 0.076 Uiso 1 1 calc R
C31 C 0.7216(5) -0.5678(6) 0.8408(6) 0.0667(17) Uani 1 1 d .
H31A H 0.7675 -0.6230 0.8685 0.080 Uiso 1 1 calc R
C32 C 0.7560(5) -0.4733(6) 0.7554(5) 0.0628(16) Uani 1 1 d .
H32A H 0.8266 -0.4608 0.7241 0.075 Uiso 1 1 calc R
C33 C 0.6858(5) -0.3974(6) 0.7163(5) 0.0635(16) Uani 1 1 d .
H33A H 0.7095 -0.3326 0.6566 0.076 Uiso 1 1 calc R
N10 N 0.7620(3) 0.1568(4) 0.3039(4) 0.0498(11) Uani 1 1 d .
N11 N 0.8454(3) -0.0333(4) 0.4164(4) 0.0478(11) Uani 1 1 d .
N12 N 0.9164(4) -0.2540(4) 0.6413(5) 0.0623(13) Uani 1 1 d .
C34 C 0.7903(4) 0.0941(5) 0.2572(5) 0.0523(13) Uani 1 1 d .
H34A H 0.7824 0.1138 0.1851 0.063 Uiso 1 1 calc R
C35 C 0.8356(4) -0.0092(5) 0.3147(5) 0.0524(13) Uani 1 1 d .
C36 C 0.8671(5) -0.0760(6) 0.2619(6) 0.0615(16) Uani 1 1 d .
H36A H 0.8587 -0.0567 0.1900 0.074 Uiso 1 1 calc R
C37 C 0.9112(5) -0.1715(6) 0.3169(6) 0.0654(17) Uani 1 1 d .
H37A H 0.9344 -0.2186 0.2829 0.079 Uiso 1 1 calc R
C38 C 0.9210(4) -0.1972(5) 0.4208(6) 0.0574(15) Uani 1 1 d .
H38A H 0.9497 -0.2631 0.4599 0.069 Uiso 1 1 calc R
C39 C 0.8882(4) -0.1258(5) 0.4698(5) 0.0494(13) Uani 1 1 d .
C40 C 0.9035(4) -0.1488(5) 0.5800(5) 0.0506(13) Uani 1 1 d .
C41 C 0.9070(4) -0.0686(5) 0.6170(5) 0.0535(14) Uani 1 1 d .
H41A H 0.8981 0.0042 0.5724 0.064 Uiso 1 1 calc R
C42 C 0.9235(5) -0.0949(6) 0.7196(6) 0.0641(17) Uani 1 1 d .
H42A H 0.9259 -0.0403 0.7466 0.077 Uiso 1 1 calc R
C43 C 0.9366(5) -0.2007(6) 0.7827(6) 0.0655(17) Uani 1 1 d .
H43A H 0.9475 -0.2206 0.8539 0.079 Uiso 1 1 calc R
C44 C 0.9333(5) -0.2771(6) 0.7401(6) 0.0683(17) Uani 1 1 d .
H44A H 0.9437 -0.3500 0.7833 0.082 Uiso 1 1 calc R
B1 B 0.6225(7) 0.1376(8) 0.0514(7) 0.075(2) Uani 1 1 d .
F10 F 0.7158(3) 0.1950(4) 0.0058(4) 0.0882(13) Uani 1 1 d .
F11 F 0.5791(4) 0.1681(6) 0.1297(5) 0.126(2) Uani 1 1 d .
F12 F 0.5602(4) 0.1577(5) -0.0232(4) 0.0989(15) Uani 1 1 d .
F13 F 0.6420(5) 0.0288(4) 0.0941(4) 0.1151(19) Uani 1 1 d .
B2 B 1.0217(7) -0.6130(9) 0.8630(9) 0.088(3) Uani 1 1 d .
F20 F 1.1056(4) -0.6752(5) 0.8750(6) 0.131(2) Uani 1 1 d .
F21 F 0.9608(5) -0.6368(8) 0.9568(6) 0.156(3) Uani 1 1 d .
F22 F 1.0609(6) -0.5071(6) 0.8196(6) 0.141(2) Uani 1 1 d .
F23 F 0.9720(6) -0.6325(8) 0.7942(7) 0.160(3) Uani 1 1 d .
O1 O -0.0776(9) -0.1080(10) -0.0250(9) 0.137(4) Uani 0.75 1 d P
O2 O 0.1110(10) -0.0779(10) -0.0055(9) 0.140(4) Uani 0.75 1 d P

loop_
_atom_site_aniso_label
_atom_site_aniso_U_11
_atom_site_aniso_U_22
_atom_site_aniso_U_33
_atom_site_aniso_U_23
_atom_site_aniso_U_13
_atom_site_aniso_U_12
Ag1 0.0488(3) 0.0569(3) 0.0463(3) -0.0153(2) -0.00471(18) -0.00375(19)
Ag2 0.0741(3) 0.0596(3) 0.0542(3) -0.0298(2) -0.0059(2) -0.0009(2)
N1 0.047(3) 0.060(3) 0.072(3) -0.033(3) -0.010(2) 0.000(2)
N2 0.031(2) 0.055(3) 0.054(3) -0.030(2) -0.0062(18) 0.0044(18)
N3 0.038(2) 0.047(2) 0.048(3) -0.022(2) -0.0064(18) 0.0029(18)
N4 0.039(2) 0.053(3) 0.047(3) -0.026(2) -0.0060(19) 0.0027(19)
N5 0.037(2) 0.076(3) 0.064(3) -0.046(3) -0.012(2) 0.007(2)
N6 0.042(3) 0.072(4) 0.087(4) -0.051(3) -0.015(3) 0.005(2)
C1 0.058(4) 0.060(4) 0.084(5) -0.027(4) -0.011(3) -0.005(3)
C2 0.047(3) 0.058(4) 0.114(6) -0.041(4) -0.013(4) -0.003(3)
C3 0.042(3) 0.070(4) 0.133(7) -0.062(5) -0.016(4) 0.002(3)
C4 0.044(3) 0.083(5) 0.097(5) -0.064(4) -0.009(3) 0.007(3)
C5 0.032(3) 0.063(4) 0.084(4) -0.042(3) -0.012(3) 0.006(2)
C6 0.034(3) 0.069(4) 0.065(4) -0.042(3) -0.009(2) 0.008(2)
C7 0.043(3) 0.094(5) 0.072(4) -0.055(4) -0.012(3) 0.008(3)
C8 0.054(4) 0.107(6) 0.053(4) -0.046(4) -0.012(3) 0.020(4)
C9 0.045(3) 0.075(4) 0.049(3) -0.028(3) -0.007(2) 0.007(3)
C10 0.032(2) 0.061(3) 0.051(3) -0.029(3) -0.005(2) 0.009(2)
C11 0.037(2) 0.047(3) 0.043(3) -0.018(2) -0.005(2) 0.003(2)
C12 0.040(3) 0.064(3) 0.051(3) -0.027(3) -0.006(2) 0.006(2)
C13 0.044(3) 0.086(5) 0.056(3) -0.043(3) -0.012(3) 0.014(3)
C14 0.061(4) 0.110(6) 0.057(4) -0.044(4) -0.011(3) 0.009(4)
C15 0.085(5) 0.152(9) 0.062(5) -0.070(6) -0.024(4) 0.029(6)
C16 0.068(4) 0.118(7) 0.077(5) -0.063(5) -0.016(4) 0.003(4)
C17 0.044(3) 0.098(5) 0.079(4) -0.064(4) -0.018(3) 0.020(3)
C18 0.033(3) 0.078(4) 0.098(5) -0.058(4) -0.013(3) 0.007(3)
C19 0.045(3) 0.118(7) 0.131(7) -0.097(6) -0.023(4) 0.020(4)
C20 0.037(3) 0.079(5) 0.151(9) -0.070(6) -0.006(4) -0.006(3)
C21 0.046(3) 0.078(5) 0.127(7) -0.058(5) -0.013(4) 0.003(3)
C22 0.044(3) 0.063(4) 0.104(6) -0.039(4) -0.016(3) 0.001(3)
N7 0.046(2) 0.058(3) 0.048(3) -0.024(2) -0.010(2) 0.007(2)
N8 0.042(2) 0.060(3) 0.048(3) -0.015(2) -0.004(2) 0.001(2)
N9 0.042(2) 0.072(3) 0.049(3) -0.012(2) -0.008(2) 0.000(2)
C23 0.038(3) 0.069(4) 0.056(3) -0.026(3) -0.008(2) 0.005(3)
C24 0.043(3) 0.067(4) 0.047(3) -0.019(3) -0.006(2) 0.001(3)
C25 0.047(3) 0.082(5) 0.054(4) -0.016(3) -0.001(3) 0.001(3)
C26 0.063(4) 0.077(5) 0.062(4) -0.003(4) 0.004(3) -0.005(3)
C27 0.051(3) 0.072(4) 0.068(4) -0.006(3) -0.003(3) 0.005(3)
C28 0.047(3) 0.065(4) 0.050(3) -0.014(3) -0.006(3) 0.007(3)
C29 0.048(3) 0.061(4) 0.049(3) -0.017(3) -0.009(2) 0.002(3)
C30 0.051(3) 0.068(4) 0.065(4) -0.020(3) -0.008(3) 0.011(3)
C31 0.055(4) 0.070(4) 0.071(4) -0.025(4) -0.009(3) 0.014(3)
C32 0.043(3) 0.085(5) 0.062(4) -0.033(4) 0.000(3) 0.004(3)
C33 0.048(3) 0.077(4) 0.054(4) -0.016(3) -0.004(3) -0.003(3)
N10 0.043(2) 0.058(3) 0.052(3) -0.025(2) -0.009(2) 0.006(2)
N11 0.033(2) 0.054(3) 0.063(3) -0.031(2) -0.0041(19) 0.0040(19)
N12 0.054(3) 0.060(3) 0.071(4) -0.025(3) -0.008(3) 0.009(2)
C34 0.037(3) 0.071(4) 0.055(3) -0.033(3) -0.003(2) 0.003(2)
C35 0.036(3) 0.064(4) 0.064(4) -0.035(3) -0.002(2) 0.002(2)
C36 0.050(3) 0.072(4) 0.076(4) -0.046(4) -0.005(3) 0.001(3)
C37 0.054(3) 0.066(4) 0.093(5) -0.051(4) -0.005(3) 0.003(3)
C38 0.041(3) 0.054(3) 0.085(5) -0.037(3) -0.007(3) 0.004(2)
C39 0.031(2) 0.052(3) 0.068(4) -0.028(3) -0.001(2) 0.000(2)
C40 0.029(2) 0.055(3) 0.065(4) -0.023(3) 0.000(2) 0.001(2)
C41 0.035(3) 0.055(3) 0.070(4) -0.028(3) 0.002(2) -0.001(2)
C42 0.043(3) 0.079(4) 0.076(4) -0.041(4) 0.001(3) -0.003(3)
C43 0.041(3) 0.087(5) 0.069(4) -0.030(4) -0.012(3) 0.007(3)
C44 0.061(4) 0.069(4) 0.069(4) -0.020(4) -0.014(3) 0.014(3)
B1 0.076(5) 0.085(6) 0.065(5) -0.031(5) -0.009(4) 0.004(4)
F10 0.068(3) 0.092(3) 0.088(3) -0.019(3) -0.011(2) 0.011(2)
F11 0.082(3) 0.212(7) 0.139(5) -0.137(5) 0.011(3) -0.019(4)
F12 0.109(4) 0.114(4) 0.087(3) -0.045(3) -0.039(3) 0.005(3)
F13 0.176(6) 0.087(3) 0.060(3) -0.009(2) -0.009(3) 0.010(4)
B2 0.056(5) 0.096(7) 0.100(7) -0.027(6) -0.014(5) 0.013(5)
F20 0.066(3) 0.108(4) 0.190(7) -0.031(4) -0.013(3) 0.018(3)
F21 0.108(5) 0.238(9) 0.128(6) -0.088(6) 0.006(4) 0.031(5)
F22 0.181(7) 0.101(5) 0.149(6) -0.046(4) -0.061(5) 0.032(4)
F23 0.109(5) 0.254(10) 0.177(7) -0.134(7) -0.063(5) 0.042(5)
O1 0.140(9) 0.161(10) 0.110(8) -0.043(7) -0.053(7) 0.051(8)
O2 0.164(10) 0.154(10) 0.112(8) -0.054(7) -0.052(7) 0.075(8)

loop_
_atom_type_symbol
_atom_type_description
_atom_type_scat_dispersion_real
_atom_type_scat_dispersion_imag
_atom_type_scat_source
C C 0.0033 0.0016 'International Tables Vol C Tables 4.2.6.8 and 6.1.1.4'
H H 0.0000 0.0000 'International Tables Vol C Tables 4.2.6.8 and 6.1.1.4'
B B 0.0013 0.0007 'International Tables Vol C Tables 4.2.6.8 and 6.1.1.4'
N N 0.0061 0.0033 'International Tables Vol C Tables 4.2.6.8 and 6.1.1.4'
O O 0.0106 0.0060 'International Tables Vol C Tables 4.2.6.8 and 6.1.1.4'
F F 0.0171 0.0103 'International Tables Vol C Tables 4.2.6.8 and 6.1.1.4'
Ag Ag -0.8971 1.1015 'International Tables Vol C Tables 4.2.6.8 and 6.1.1.4'

loop_
_geom_angle_atom_site_label_1
_geom_angle_atom_site_label_2
_geom_angle_atom_site_label_3
_geom_angle
_geom_angle_site_symmetry_1
_geom_angle_site_symmetry_3
N8 Ag1 N2 148.10(17) . .
N8 Ag1 N3 142.21(16) . .
N2 Ag1 N3 68.97(15) . .
N8 Ag1 N9 66.49(16) . .
N2 Ag1 N9 113.23(16) . .
N3 Ag1 N9 95.94(16) . .
N8 Ag1 N7 65.70(16) . .
N2 Ag1 N7 118.82(15) . .
N3 Ag1 N7 108.71(15) . .
N9 Ag1 N7 127.41(16) . .
N10 Ag2 N5 166.56(18) . .
N10 Ag2 N6 103.1(2) . .
N5 Ag2 N6 69.4(2) . .
N10 Ag2 N11 69.54(17) . .
N5 Ag2 N11 123.89(17) . .
N6 Ag2 N11 125.10(15) . .
N10 Ag2 N4 116.53(16) . .
N5 Ag2 N4 67.90(16) . .
N6 Ag2 N4 136.22(17) . .
N11 Ag2 N4 87.55(14) . .
C5 N1 C1 118.2(6) . .
C10 N2 C6 118.9(5) . .
C10 N2 Ag1 116.8(3) . .
C6 N2 Ag1 124.1(4) . .
C11 N3 N4 112.2(5) . .
C11 N3 Ag1 114.7(4) . .
N4 N3 Ag1 132.9(3) . .
C12 N4 N3 113.0(5) . .
C12 N4 Ag2 113.1(4) . .
N3 N4 Ag2 132.6(3) . .
C17 N5 C13 120.3(6) . .
C17 N5 Ag2 118.9(5) . .
C13 N5 Ag2 119.1(4) . .
C18 N6 C22 119.0(6) . .
C18 N6 Ag2 116.1(5) . .
C22 N6 Ag2 124.4(5) . .
N1 C1 C2 123.5(8) . .
N1 C1 H1A 118.2 . .
C2 C1 H1A 118.2 . .
C3 C2 C1 118.2(7) . .
C3 C2 H2A 120.9 . .
C1 C2 H2A 120.9 . .
C2 C3 C4 119.7(6) . .
C2 C3 H3A 120.2 . .
C4 C3 H3A 120.2 . .
C3 C4 C5 118.7(7) . .
C3 C4 H4A 120.7 . .
C5 C4 H4A 120.7 . .
N1 C5 C4 121.7(6) . .
N1 C5 C6 117.4(5) . .
C4 C5 C6 120.9(6) . .
N2 C6 C7 120.9(6) . .
N2 C6 C5 116.7(5) . .
C7 C6 C5 122.3(6) . .
C8 C7 C6 119.9(6) . .
C8 C7 H7A 120.0 . .
C6 C7 H7A 120.0 . .
C7 C8 C9 119.3(6) . .
C7 C8 H8A 120.3 . .
C9 C8 H8A 120.3 . .
C10 C9 C8 117.3(6) . .
C10 C9 H9A 121.3 . .
C8 C9 H9A 121.3 . .
N2 C10 C9 123.5(5) . .
N2 C10 C11 117.7(5) . .
C9 C10 C11 118.8(5) . .
N3 C11 C10 121.2(5) . .
N3 C11 H11A 119.4 . .
C10 C11 H11A 119.4 . .
N4 C12 C13 119.3(6) . .
N4 C12 H12A 120.3 . .
C13 C12 H12A 120.3 . .
N5 C13 C14 122.4(6) . .
N5 C13 C12 117.8(5) . .
C14 C13 C12 119.8(7) . .
C13 C14 C15 117.2(8) . .
C13 C14 H14A 121.4 . .
C15 C14 H14A 121.4 . .
C16 C15 C14 119.9(7) . .
C16 C15 H15A 120.1 . .
C14 C15 H15A 120.1 . .
C17 C16 C15 119.2(7) . .
C17 C16 H16A 120.4 . .
C15 C16 H16A 120.4 . .
N5 C17 C16 120.9(8) . .
N5 C17 C18 116.3(6) . .
C16 C17 C18 122.8(7) . .
N6 C18 C19 121.0(8) . .
N6 C18 C17 117.3(5) . .
C19 C18 C17 121.7(7) . .
C20 C19 C18 117.3(8) . .
C20 C19 H19A 121.3 . .
C18 C19 H19A 121.3 . .
C21 C20 C19 121.7(7) . .
C21 C20 H20A 119.2 . .
C19 C20 H20A 119.2 . .
C20 C21 C22 117.5(9) . .
C20 C21 H21A 121.2 . .
C22 C21 H21A 121.2 . .
N6 C22 C21 123.5(8) . .
N6 C22 H22A 118.3 . .
C21 C22 H22A 118.3 . .
C23 N7 N10 119.5(5) . 2_656
C23 N7 Ag1 116.0(4) . .
N10 N7 Ag1 122.1(3) 2_656 .
C28 N8 C24 119.6(5) . .
C28 N8 Ag1 118.5(4) . .
C24 N8 Ag1 118.3(4) . .
C29 N9 C33 118.0(5) . .
C29 N9 Ag1 116.1(4) . .
C33 N9 Ag1 124.1(4) . .
N7 C23 C24 118.7(5) . .
N7 C23 H23A 120.6 . .
C24 C23 H23A 120.6 . .
N8 C24 C25 122.9(6) . .
N8 C24 C23 115.1(5) . .
C25 C24 C23 122.0(5) . .
C24 C25 C26 117.6(6) . .
C24 C25 H25A 121.2 . .
C26 C25 H25A 121.2 . .
C27 C26 C25 119.7(7) . .
C27 C26 H26A 120.2 . .
C25 C26 H26A 120.2 . .
C26 C27 C28 119.5(6) . .
C26 C27 H27A 120.3 . .
C28 C27 H27A 120.3 . .
N8 C28 C27 120.7(6) . .
N8 C28 C29 116.1(5) . .
C27 C28 C29 123.2(6) . .
N9 C29 C30 121.6(6) . .
N9 C29 C28 116.0(5) . .
C30 C29 C28 122.4(6) . .
C29 C30 C31 120.2(7) . .
C29 C30 H30A 119.9 . .
C31 C30 H30A 119.9 . .
C32 C31 C30 118.5(6) . .
C32 C31 H31A 120.7 . .
C30 C31 H31A 120.7 . .
C31 C32 C33 118.4(6) . .
C31 C32 H32A 120.8 . .
C33 C32 H32A 120.8 . .
N9 C33 C32 123.3(6) . .
N9 C33 H33A 118.4 . .
C32 C33 H33A 118.4 . .
C34 N10 N7 119.4(5) . 2_656
C34 N10 Ag2 119.4(4) . .
N7 N10 Ag2 118.7(3) 2_656 .
C35 N11 C39 118.8(5) . .
C35 N11 Ag2 110.2(4) . .
C39 N11 Ag2 129.9(4) . .
C44 N12 C40 117.4(6) . .
N10 C34 C35 120.2(6) . .
N10 C34 H34A 119.9 . .
C35 C34 H34A 119.9 . .
N11 C35 C36 123.0(6) . .
N11 C35 C34 117.6(5) . .
C36 C35 C34 119.3(6) . .
C37 C36 C35 118.3(7) . .
C37 C36 H36A 120.8 . .
C35 C36 H36A 120.8 . .
C38 C37 C36 119.1(6) . .
C38 C37 H37A 120.4 . .
C36 C37 H37A 120.4 . .
C37 C38 C39 119.9(6) . .
C37 C38 H38A 120.0 . .
C39 C38 H38A 120.0 . .
N11 C39 C38 120.8(6) . .
N11 C39 C40 118.3(5) . .
C38 C39 C40 120.8(5) . .
N12 C40 C41 122.1(6) . .
N12 C40 C39 115.9(5) . .
C41 C40 C39 121.9(6) . .
C40 C41 C42 119.2(6) . .
C40 C41 H41A 120.4 . .
C42 C41 H41A 120.4 . .
C43 C42 C41 119.5(7) . .
C43 C42 H42A 120.2 . .
C41 C42 H42A 120.2 . .
C42 C43 C44 118.4(7) . .
C42 C43 H43A 120.8 . .
C44 C43 H43A 120.8 . .
N12 C44 C43 123.4(7) . .
N12 C44 H44A 118.3 . .
C43 C44 H44A 118.3 . .
F11 B1 F12 110.5(8) . .
F11 B1 F10 108.1(7) . .
F12 B1 F10 110.1(7) . .
F11 B1 F13 109.8(8) . .
F12 B1 F13 110.6(8) . .
F10 B1 F13 107.6(7) . .
F21 B2 F23 111.3(9) . .
F21 B2 F20 110.7(9) . .
F23 B2 F20 107.1(10) . .
F21 B2 F22 111.7(11) . .
F23 B2 F22 110.1(10) . .
F20 B2 F22 105.6(8) . .

loop_
_geom_bond_atom_site_label_1
_geom_bond_atom_site_label_2
_geom_bond_distance
_geom_bond_site_symmetry_2
Ag1 N8 2.390(5) .
Ag1 N2 2.391(5) .
Ag1 N3 2.465(5) .
Ag1 N9 2.477(5) .
Ag1 N7 2.507(5) .
Ag2 N10 2.277(5) .
Ag2 N5 2.318(5) .
Ag2 N6 2.424(5) .
Ag2 N11 2.519(4) .
Ag2 N4 2.554(5) .
N1 C5 1.325(9) .
N1 C1 1.328(9) .
N2 C10 1.333(7) .
N2 C6 1.339(7) .
N3 C11 1.268(7) .
N3 N4 1.409(7) .
N4 C12 1.269(7) .
N5 C17 1.334(8) .
N5 C13 1.342(9) .
N6 C18 1.317(9) .
N6 C22 1.334(9) .
C1 C2 1.389(10) .
C1 H1A 0.9500 .
C2 C3 1.353(12) .
C2 H2A 0.9500 .
C3 C4 1.377(11) .
C3 H3A 0.9500 .
C4 C5 1.403(8) .
C4 H4A 0.9500 .
C5 C6 1.498(9) .
C6 C7 1.386(9) .
C7 C8 1.365(11) .
C7 H7A 0.9500 .
C8 C9 1.396(10) .
C8 H8A 0.9500 .
C9 C10 1.376(8) .
C9 H9A 0.9500 .
C10 C11 1.472(8) .
C11 H11A 0.9500 .
C12 C13 1.479(8) .
C12 H12A 0.9500 .
C13 C14 1.360(9) .
C14 C15 1.408(12) .
C14 H14A 0.9500 .
C15 C16 1.375(13) .
C15 H15A 0.9500 .
C16 C17 1.367(11) .
C16 H16A 0.9500 .
C17 C18 1.492(11) .
C18 C19 1.432(10) .
C19 C20 1.374(13) .
C19 H19A 0.9500 .
C20 C21 1.336(13) .
C20 H20A 0.9500 .
C21 C22 1.389(10) .
C21 H21A 0.9500 .
C22 H22A 0.9500 .
N7 C23 1.261(8) .
N7 N10 1.385(7) 2_656
N8 C28 1.336(8) .
N8 C24 1.347(7) .
N9 C29 1.338(8) .
N9 C33 1.348(8) .
C23 C24 1.479(9) .
C23 H23A 0.9500 .
C24 C25 1.370(9) .
C25 C26 1.392(10) .
C25 H25A 0.9500 .
C26 C27 1.378(10) .
C26 H26A 0.9500 .
C27 C28 1.389(9) .
C27 H27A 0.9500 .
C28 C29 1.494(8) .
C29 C30 1.373(9) .
C30 C31 1.385(9) .
C30 H30A 0.9500 .
C31 C32 1.375(10) .
C31 H31A 0.9500 .
C32 C33 1.375(10) .
C32 H32A 0.9500 .
C33 H33A 0.9500 .
N10 C34 1.273(7) .
N10 N7 1.385(7) 2_656
N11 C35 1.343(8) .
N11 C39 1.344(7) .
N12 C44 1.334(9) .
N12 C40 1.361(8) .
C34 C35 1.478(9) .
C34 H34A 0.9500 .
C35 C36 1.390(8) .
C36 C37 1.387(10) .
C36 H36A 0.9500 .
C37 C38 1.369(10) .
C37 H37A 0.9500 .
C38 C39 1.410(8) .
C38 H38A 0.9500 .
C39 C40 1.479(9) .
C40 C41 1.369(8) .
C41 C42 1.376(10) .
C41 H41A 0.9500 .
C42 C43 1.373(10) .
C42 H42A 0.9500 .
C43 C44 1.376(10) .
C43 H43A 0.9500 .
C44 H44A 0.9500 .
B1 F11 1.352(10) .
B1 F12 1.359(10) .
B1 F10 1.380(11) .
B1 F13 1.386(11) .
B2 F21 1.340(13) .
B2 F23 1.341(13) .
B2 F20 1.370(11) .
B2 F22 1.382(13) .
